data_9011880
loop_
_publ_author_name
'Genkina, E. A.'
'Malinovskii, Y. A.'

_publ_section_title
;
 Refinement of the structure of pinnoite: Location of hydrogen atoms
;
_journal_name_full 'Soviet Physics Crystallography'
_journal_page_first 475
_journal_page_last 477
_journal_volume 28
_journal_year 1983
_chemical_formula_sum 'B2 H6 Mg O7'
_chemical_name_mineral Pinnoite
_space_group_IT_number 77
_symmetry_space_group_name_Hall 'P 4c'
_symmetry_space_group_name_H-M 'P 42'
_cell_angle_alpha 90
_cell_angle_beta 90
_cell_angle_gamma 90
_cell_length_a 7.6140
_cell_length_b 7.6140
_cell_length_c 8.1898
_cell_formula_units_Z 4
_cell_volume 474.787
_database_code_amcsd 0015585
_exptl_crystal_density_diffrn 2.294
_cod_original_formula_sum 'Mg B2 O7 H6'
_cod_database_code 9011880

loop_
_space_group_symop_operation_xyz
x,y,z
-y,x,1/2+z
-x,-y,z
y,-x,1/2+z

loop_
_atom_site_label
_atom_site_fract_x
_atom_site_fract_y
_atom_site_fract_z
_atom_site_U_iso_or_equiv
Mg 0.24830 0.25090 0.22800 0.01153
B1 0.38330 0.37970 0.87300 0.00773
B2 0.10800 0.11830 0.58700 0.01418
O7 0.00000 0.00000 0.99000 0.01393
O8 0.50000 0.50000 0.45500 0.00811
O-h1 0.23980 0.48120 0.80300 0.01317
O-h2 0.26840 0.01660 0.63900 0.01127
O-h3 0.33560 0.24230 0.98400 0.01153
O-h4 0.15940 0.26350 0.46700 0.01545
O-h5 0.48180 0.28810 0.73000 0.01127
O-h6 0.01920 0.19920 0.72300 0.01102
H1 0.13800 0.40100 0.79900 0.02153
H2 0.36400 0.10700 0.65100 0.02660
H3 0.30800 0.14500 0.93200 0.00253
H4 0.18800 0.36700 0.52000 0.04813
H5 0.47200 0.36000 0.63000 0.02406
H6 0.03000 0.15000 0.81000 0.02660

loop_
_cod_related_entry_id
_cod_related_entry_database
_cod_related_entry_code
1 AMCSD 0015585
